data_2311507
loop_
_publ_author_name
'Rusanova, Julia A.'
'Bederak, Dmytro'

_publ_section_title
;
 Crystal structure of
 bis(\m<sub>2</sub>-4-bromo-2-[({2-[({2-[(5-bromo-2-oxidobenzylidene)amino]ethyl}sulfanyl)sulfonyl]ethyl}imino)methyl]phenolato)dicopper(II)
 dimethylformamide disolvate.
;
_journal_coeditor_code LH5856
_journal_issue 'Pt 11'
_journal_name_full 'Acta crystallographica. Section E, Crystallographic communications'
_journal_page_first 1797
_journal_page_last 1800
_journal_paper_doi 10.1107/S2056989017015584
_journal_volume 73
_journal_year 2017
_chemical_formula_iupac '[Cu2 (C18 H16 Br2 N2 O4 S2)2], 2C3 H7 N O'
_chemical_formula_moiety 'C36 H32 Br4 Cu2 N4 O8 S4, 2(C3 H7 N O)'
_chemical_formula_sum 'C42 H46 Br4 Cu2 N6 O10 S4'
_chemical_formula_weight 1369.81
_chemical_name_systematic
;Bis(\m~2~-4-bromo-2-[({2-[({2-[(5-bromo-2-oxidobenzylidene)amino]ethyl}sulfanyl)sulfonyl]ethyl}imino)methyl]phenolato)dicopper(II)
dimethylformamide disolvate
;
_space_group_crystal_system triclinic
_space_group_IT_number 2
_space_group_name_Hall '-P 1'
_space_group_name_H-M_alt 'P -1'
_atom_sites_solution_hydrogens geom
_audit_creation_method SHELXL-2016/4
_cell_angle_alpha 95.620(2)
_cell_angle_beta 116.098(2)
_cell_angle_gamma 114.545(2)
_cell_formula_units_Z 1
_cell_length_a 10.9140(4)
_cell_length_b 12.1104(5)
_cell_length_c 12.2394(5)
_cell_measurement_reflns_used 1470
_cell_measurement_temperature 173.0(10)
_cell_measurement_theta_max 20.57
_cell_measurement_theta_min 2.26
_cell_volume 1241.05(10)
_computing_cell_refinement
;
SAINT (Bruker, 2008)
;
_computing_data_collection
;
SMART (Bruker, 2008)
;
_computing_data_reduction
;
SAINT (Bruker, 2008)
;
_computing_molecular_graphics
;
SHELXTL (Sheldrick, 2008)
;
_computing_publication_material
;
publCIF (Westrip, 2010)
;
_computing_structure_refinement
;
<i>SHELXL2016/4</i> (Sheldrick, 2015b)
;
_computing_structure_solution
;
SHELXT (Sheldrick, 2015a)
;
_diffrn_ambient_temperature 173.0(10)
_diffrn_measured_fraction_theta_full 1.000
_diffrn_measured_fraction_theta_max 0.990
_diffrn_measurement_device_type 'Bruker SMART APEXII'
_diffrn_measurement_method '\f and \w scans'
_diffrn_radiation_monochromator graphite
_diffrn_radiation_source 'sealed tube'
_diffrn_radiation_type MoK\a
_diffrn_radiation_wavelength 0.71073
_diffrn_reflns_av_R_equivalents 0.0938
_diffrn_reflns_limit_h_max 14
_diffrn_reflns_limit_h_min -14
_diffrn_reflns_limit_k_max 16
_diffrn_reflns_limit_k_min -16
_diffrn_reflns_limit_l_max 15
_diffrn_reflns_limit_l_min -16
_diffrn_reflns_number 16963
_diffrn_reflns_theta_full 25.242
_diffrn_reflns_theta_max 28.477
_diffrn_reflns_theta_min 1.969
_exptl_absorpt_coefficient_mu 4.306
_exptl_absorpt_correction_T_max 0.85
_exptl_absorpt_correction_T_min 0.68
_exptl_absorpt_correction_type multi-scan
_exptl_absorpt_process_details
;
(SADABS; Bruker, 2008)
;
_exptl_crystal_colour brown
_exptl_crystal_density_diffrn 1.833
_exptl_crystal_description plate
_exptl_crystal_F_000 682
_exptl_crystal_size_max 0.25
_exptl_crystal_size_mid 0.12
_exptl_crystal_size_min 0.04
_refine_diff_density_max 0.679
_refine_diff_density_min -0.769
_refine_ls_extinction_method none
_refine_ls_goodness_of_fit_ref 0.971
_refine_ls_hydrogen_treatment constr
_refine_ls_matrix_type full
_refine_ls_number_parameters 309
_refine_ls_number_reflns 6224
_refine_ls_number_restraints 0
_refine_ls_restrained_S_all 0.971
_refine_ls_R_factor_all 0.1343
_refine_ls_R_factor_gt 0.0588
_refine_ls_shift/su_max 0.006
_refine_ls_shift/su_mean 0.001
_refine_ls_structure_factor_coef Fsqd
_refine_ls_weighting_details 'w=1/[\s^2^(Fo^2^)+(0.0320P)^2^] where P=(Fo^2^+2Fc^2^)/3'
_refine_ls_weighting_scheme calc
_refine_ls_wR_factor_gt 0.1083
_refine_ls_wR_factor_ref 0.1349
_reflns_number_gt 3363
_reflns_number_total 6224
_reflns_threshold_expression 'I > 2\s(I)'
_cod_data_source_file lh5856sup1.cif
_cod_data_source_block I
_cod_original_cell_volume 1241.05(9)
_cod_database_code 2311507
_shelx_space_group_comment
;
The symmetry employed for this shelxl refinement is uniquely defined
by the following loop, which should always be used as a source of
symmetry information in preference to the above space-group names.
They are only intended as comments.
;
_shelx_estimated_absorpt_t_min 0.412
_shelx_estimated_absorpt_t_max 0.847

loop_
_space_group_symop_operation_xyz
'x, y, z'
'-x, -y, -z'

loop_
_atom_site_type_symbol
_atom_site_label
_atom_site_fract_x
_atom_site_fract_y
_atom_site_fract_z
_atom_site_U_iso_or_equiv
_atom_site_adp_type
_atom_site_calc_flag
_atom_site_occupancy
Br BR1 0.45806(7) 0.76624(6) -0.04584(6) 0.03464(19) Uani d 1
Br BR2 0.14178(8) 1.24956(7) 0.90146(7) 0.0395(2) Uani d 1
Cu CU1 0.25760(8) 0.99181(7) 0.40372(7) 0.02356(19) Uani d 1
S S1 0.30738(18) 0.61966(14) 0.56704(15) 0.0279(4) Uani d 1
S S2 0.51135(18) 0.64464(15) 0.72196(16) 0.0301(4) Uani d 1
O O1 0.3216(5) 0.8784(4) 0.3645(4) 0.0286(10) Uani d 1
O O2 0.2484(5) 1.1322(4) 0.4727(4) 0.0298(10) Uani d 1
O O3 0.2979(5) 0.5785(4) 0.4494(4) 0.0412(12) Uani d 1
O O4 0.1851(5) 0.5389(4) 0.5884(4) 0.0423(12) Uani d 1
O O5 0.0481(6) 0.7837(5) 0.7614(5) 0.0486(13) Uani d 1
N N1 0.2568(5) 1.0581(4) 0.2600(4) 0.0231(11) Uani d 1
N N2 0.1960(5) 0.8973(4) 0.5109(4) 0.0206(11) Uani d 1
N N3 0.0268(6) 0.6113(5) 0.8280(5) 0.0268(12) Uani d 1
C C1 0.3470(6) 0.8562(5) 0.2717(5) 0.0241(14) Uani d 1
C C2 0.3903(6) 0.7617(5) 0.2610(5) 0.0250(14) Uani d 1
H H2 0.398268 0.715302 0.319666 0.030 Uiso calc 1
C C3 0.4202(7) 0.7372(6) 0.1676(6) 0.0291(15) Uani d 1
H H3 0.449161 0.673889 0.162259 0.035 Uiso calc 1
C C4 0.4097(7) 0.8017(6) 0.0809(5) 0.0270(15) Uani d 1
C C5 0.3633(6) 0.8916(5) 0.0840(5) 0.0255(14) Uani d 1
H H5 0.352938 0.934001 0.021899 0.031 Uiso calc 1
C C6 0.3312(6) 0.9203(5) 0.1798(5) 0.0203(13) Uani d 1
C C7 0.2823(6) 1.0132(5) 0.1779(6) 0.0278(14) Uani d 1
H H7 0.267112 1.045352 0.108075 0.033 Uiso calc 1
C C8 0.2247(7) 1.1539(6) 0.5672(6) 0.0255(14) Uani d 1
C C9 0.1854(6) 1.0633(5) 0.6268(5) 0.0216(13) Uani d 1
C C10 0.1596(6) 1.0929(5) 0.7270(5) 0.0227(13) Uani d 1
H H10 0.130767 1.031398 0.766808 0.027 Uiso calc 1
C C11 0.1767(7) 1.2110(6) 0.7658(6) 0.0279(15) Uani d 1
C C12 0.2151(7) 1.3013(5) 0.7078(6) 0.0277(14) Uani d 1
H H12 0.225837 1.382493 0.736110 0.033 Uiso calc 1
C C13 0.2379(7) 1.2733(6) 0.6090(6) 0.0298(15) Uani d 1
H H13 0.262727 1.335049 0.568479 0.036 Uiso calc 1
C C14 0.1674(6) 0.9392(5) 0.5925(5) 0.0200(13) Uani d 1
H H14 0.130912 0.882246 0.633566 0.024 Uiso calc 1
C C15 0.1701(6) 0.7651(5) 0.4940(5) 0.0220(13) Uani d 1
H H15A 0.135156 0.722038 0.404124 0.026 Uiso calc 1
H H15B 0.086443 0.713221 0.510496 0.026 Uiso calc 1
C C16 0.3263(7) 0.7752(5) 0.5895(5) 0.0261(14) Uani d 1
H H16A 0.357001 0.813545 0.679209 0.031 Uiso calc 1
H H16B 0.411204 0.832782 0.576874 0.031 Uiso calc 1
C C17 0.6560(7) 0.7086(5) 0.6740(6) 0.0287(15) Uani d 1
H H17A 0.700749 0.652070 0.675639 0.034 Uiso calc 1
H H17B 0.601620 0.707533 0.584097 0.034 Uiso calc 1
C C18 0.2096(7) 1.1545(6) 0.2377(6) 0.0297(15) Uani d 1
H H18A 0.120633 1.133532 0.251267 0.036 Uiso calc 1
H H18B 0.170671 1.149670 0.146472 0.036 Uiso calc 1
C C21 0.0446(7) 0.5001(5) 0.8217(6) 0.0374(17) Uani d 1
H H21A -0.055679 0.423200 0.796506 0.056 Uiso calc 1
H H21B 0.128827 0.513038 0.906755 0.056 Uiso calc 1
H H21C 0.072770 0.488293 0.757429 0.056 Uiso calc 1
C C23 0.0558(7) 0.6851(6) 0.7593(6) 0.0289(15) Uani d 1
H H23 0.085171 0.659635 0.703306 0.035 Uiso calc 1
C C24 -0.0258(7) 0.6383(6) 0.9115(6) 0.0345(16) Uani d 1
H H24A 0.043606 0.642601 0.998719 0.052 Uiso calc 1
H H24B -0.135278 0.569401 0.877022 0.052 Uiso calc 1
H H24C -0.021486 0.721154 0.915536 0.052 Uiso calc 1

loop_
_atom_site_aniso_label
_atom_site_aniso_U_11
_atom_site_aniso_U_22
_atom_site_aniso_U_33
_atom_site_aniso_U_12
_atom_site_aniso_U_13
_atom_site_aniso_U_23
BR1 0.0377(4) 0.0455(4) 0.0301(4) 0.0223(3) 0.0243(3) 0.0116(3)
BR2 0.0575(5) 0.0446(4) 0.0420(4) 0.0336(4) 0.0378(4) 0.0178(3)
CU1 0.0301(4) 0.0239(4) 0.0229(4) 0.0149(3) 0.0173(3) 0.0104(3)
S1 0.0320(9) 0.0245(8) 0.0316(9) 0.0159(7) 0.0186(8) 0.0102(7)
S2 0.0337(9) 0.0331(9) 0.0356(9) 0.0204(8) 0.0225(8) 0.0212(8)
O1 0.046(3) 0.032(2) 0.027(2) 0.025(2) 0.027(2) 0.018(2)
O2 0.043(3) 0.026(2) 0.033(2) 0.020(2) 0.027(2) 0.014(2)
O3 0.048(3) 0.043(3) 0.041(3) 0.030(2) 0.024(2) 0.013(2)
O4 0.039(3) 0.032(3) 0.063(3) 0.019(2) 0.029(3) 0.023(2)
O5 0.071(3) 0.058(3) 0.075(4) 0.052(3) 0.058(3) 0.053(3)
N1 0.029(3) 0.022(3) 0.023(3) 0.012(2) 0.018(2) 0.007(2)
N2 0.023(3) 0.022(3) 0.020(2) 0.013(2) 0.011(2) 0.012(2)
N3 0.032(3) 0.025(3) 0.029(3) 0.015(2) 0.019(2) 0.011(2)
C1 0.024(3) 0.026(3) 0.022(3) 0.011(3) 0.014(3) 0.005(3)
C2 0.034(3) 0.025(3) 0.022(3) 0.020(3) 0.015(3) 0.012(3)
C3 0.030(3) 0.034(4) 0.026(3) 0.019(3) 0.015(3) 0.007(3)
C4 0.025(3) 0.039(4) 0.020(3) 0.012(3) 0.019(3) 0.006(3)
C5 0.026(3) 0.026(3) 0.023(3) 0.010(3) 0.015(3) 0.008(3)
C6 0.021(3) 0.023(3) 0.018(3) 0.011(3) 0.012(3) 0.008(3)
C7 0.027(3) 0.027(3) 0.029(3) 0.010(3) 0.017(3) 0.014(3)
C8 0.025(3) 0.027(3) 0.028(3) 0.012(3) 0.018(3) 0.009(3)
C9 0.023(3) 0.019(3) 0.025(3) 0.011(3) 0.014(3) 0.008(3)
C10 0.024(3) 0.023(3) 0.023(3) 0.011(3) 0.015(3) 0.011(3)
C11 0.033(3) 0.034(4) 0.024(3) 0.019(3) 0.018(3) 0.007(3)
C12 0.036(4) 0.018(3) 0.032(4) 0.015(3) 0.019(3) 0.008(3)
C13 0.035(4) 0.025(3) 0.029(3) 0.015(3) 0.017(3) 0.007(3)
C14 0.019(3) 0.024(3) 0.023(3) 0.010(3) 0.015(3) 0.012(3)
C15 0.023(3) 0.014(3) 0.030(3) 0.010(3) 0.015(3) 0.008(3)
C16 0.030(3) 0.023(3) 0.025(3) 0.015(3) 0.014(3) 0.010(3)
C17 0.032(3) 0.024(3) 0.037(4) 0.016(3) 0.021(3) 0.012(3)
C18 0.034(4) 0.036(4) 0.033(4) 0.023(3) 0.022(3) 0.019(3)
C21 0.046(4) 0.020(3) 0.043(4) 0.014(3) 0.024(4) 0.010(3)
C23 0.033(4) 0.039(4) 0.033(4) 0.023(3) 0.025(3) 0.019(3)
C24 0.040(4) 0.046(4) 0.034(4) 0.028(3) 0.026(3) 0.012(3)

loop_
_atom_type_symbol
_atom_type_description
_atom_type_scat_dispersion_real
_atom_type_scat_dispersion_imag
_atom_type_scat_source
C C 0.0033 0.0016 'International Tables Vol C Tables 4.2.6.8 and 6.1.1.4'
H H 0.0000 0.0000 'International Tables Vol C Tables 4.2.6.8 and 6.1.1.4'
N N 0.0061 0.0033 'International Tables Vol C Tables 4.2.6.8 and 6.1.1.4'
O O 0.0106 0.0060 'International Tables Vol C Tables 4.2.6.8 and 6.1.1.4'
S S 0.1246 0.1234 'International Tables Vol C Tables 4.2.6.8 and 6.1.1.4'
Cu Cu 0.3201 1.2651 'International Tables Vol C Tables 4.2.6.8 and 6.1.1.4'
Br Br -0.2901 2.4595 'International Tables Vol C Tables 4.2.6.8 and 6.1.1.4'

loop_
_geom_angle_atom_site_label_1
_geom_angle_atom_site_label_2
_geom_angle_atom_site_label_3
_geom_angle_site_symmetry_1
_geom_angle_site_symmetry_3
_geom_angle
O2 CU1 O1 . . 165.71(17)
O2 CU1 N2 . . 92.47(18)
O1 CU1 N2 . . 90.01(18)
O2 CU1 N1 . . 88.89(18)
O1 CU1 N1 . . 92.47(17)
N2 CU1 N1 . . 164.48(18)
O3 S1 O4 . . 120.1(3)
O3 S1 C16 . . 108.6(3)
O4 S1 C16 . . 108.1(3)
O3 S1 S2 . . 110.1(2)
O4 S1 S2 . . 103.0(2)
C16 S1 S2 . . 106.0(2)
C17 S2 S1 . . 103.1(2)
C1 O1 CU1 . . 129.9(4)
C8 O2 CU1 . . 129.4(4)
C7 N1 C18 . . 116.9(5)
C7 N1 CU1 . . 123.8(4)
C18 N1 CU1 . . 119.0(4)
C14 N2 C15 . . 115.4(5)
C14 N2 CU1 . . 124.8(4)
C15 N2 CU1 . . 119.7(3)
C23 N3 C21 . . 121.5(5)
C23 N3 C24 . . 121.4(5)
C21 N3 C24 . . 117.1(5)
O1 C1 C2 . . 118.7(6)
O1 C1 C6 . . 123.2(5)
C2 C1 C6 . . 118.1(5)
C3 C2 C1 . . 120.5(6)
C3 C2 H2 . . 119.7
C1 C2 H2 . . 119.7
C2 C3 C4 . . 121.6(6)
C2 C3 H3 . . 119.2
C4 C3 H3 . . 119.2
C3 C4 C5 . . 120.5(5)
C3 C4 BR1 . . 119.8(5)
C5 C4 BR1 . . 119.8(5)
C4 C5 C6 . . 119.8(6)
C4 C5 H5 . . 120.1
C6 C5 H5 . . 120.1
C5 C6 C1 . . 119.4(5)
C5 C6 C7 . . 117.5(5)
C1 C6 C7 . . 123.1(5)
N1 C7 C6 . . 127.2(6)
N1 C7 H7 . . 116.4
C6 C7 H7 . . 116.4
O2 C8 C9 . . 122.9(5)
O2 C8 C13 . . 118.3(6)
C9 C8 C13 . . 118.7(5)
C8 C9 C10 . . 119.7(5)
C8 C9 C14 . . 124.0(5)
C10 C9 C14 . . 116.3(5)
C11 C10 C9 . . 119.4(6)
C11 C10 H10 . . 120.3
C9 C10 H10 . . 120.3
C10 C11 C12 . . 121.6(5)
C10 C11 BR2 . . 118.8(5)
C12 C11 BR2 . . 119.6(4)
C13 C12 C11 . . 119.8(6)
C13 C12 H12 . . 120.1
C11 C12 H12 . . 120.1
C12 C13 C8 . . 120.8(6)
C12 C13 H13 . . 119.6
C8 C13 H13 . . 119.6
N2 C14 C9 . . 125.9(5)
N2 C14 H14 . . 117.0
C9 C14 H14 . . 117.0
N2 C15 C16 . . 108.4(4)
N2 C15 H15A . . 110.0
C16 C15 H15A . . 110.0
N2 C15 H15B . . 110.0
C16 C15 H15B . . 110.0
H15A C15 H15B . . 108.4
C15 C16 S1 . . 110.9(4)
C15 C16 H16A . . 109.5
S1 C16 H16A . . 109.5
C15 C16 H16B . . 109.5
S1 C16 H16B . . 109.5
H16A C16 H16B . . 108.1
C18 C17 S2 2_676 . 112.3(4)
C18 C17 H17A 2_676 . 109.1
S2 C17 H17A . . 109.1
C18 C17 H17B 2_676 . 109.1
S2 C17 H17B . . 109.1
H17A C17 H17B . . 107.9
N1 C18 C17 . 2_676 113.1(5)
N1 C18 H18A . . 109.0
C17 C18 H18A 2_676 . 109.0
N1 C18 H18B . . 109.0
C17 C18 H18B 2_676 . 109.0
H18A C18 H18B . . 107.8
N3 C21 H21A . . 109.5
N3 C21 H21B . . 109.5
H21A C21 H21B . . 109.5
N3 C21 H21C . . 109.5
H21A C21 H21C . . 109.5
H21B C21 H21C . . 109.5
O5 C23 N3 . . 125.9(6)
O5 C23 H23 . . 117.0
N3 C23 H23 . . 117.0
N3 C24 H24A . . 109.5
N3 C24 H24B . . 109.5
H24A C24 H24B . . 109.5
N3 C24 H24C . . 109.5
H24A C24 H24C . . 109.5
H24B C24 H24C . . 109.5

loop_
_geom_bond_atom_site_label_1
_geom_bond_atom_site_label_2
_geom_bond_site_symmetry_2
_geom_bond_distance
BR1 C4 . 1.910(5)
BR2 C11 . 1.916(6)
CU1 O2 . 1.883(4)
CU1 O1 . 1.888(4)
CU1 N2 . 1.979(5)
CU1 N1 . 2.002(5)
S1 O3 . 1.421(4)
S1 O4 . 1.442(4)
S1 C16 . 1.786(6)
S1 S2 . 2.063(2)
S2 C17 . 1.823(6)
O1 C1 . 1.311(6)
O2 C8 . 1.317(6)
O5 C23 . 1.229(7)
N1 C7 . 1.284(7)
N1 C18 . 1.463(7)
N2 C14 . 1.288(6)
N2 C15 . 1.481(6)
N3 C23 . 1.324(7)
N3 C21 . 1.438(7)
N3 C24 . 1.445(7)
C1 C2 . 1.423(8)
C1 C6 . 1.418(8)
C2 C3 . 1.358(7)
C2 H2 . 0.9500
C3 C4 . 1.371(9)
C3 H3 . 0.9500
C4 C5 . 1.382(8)
C5 C6 . 1.415(7)
C5 H5 . 0.9500
C6 C7 . 1.429(8)
C7 H7 . 0.9500
C8 C9 . 1.400(8)
C8 C13 . 1.411(7)
C9 C10 . 1.419(7)
C9 C14 . 1.424(7)
C10 C11 . 1.369(8)
C10 H10 . 0.9500
C11 C12 . 1.381(8)
C12 C13 . 1.376(8)
C12 H12 . 0.9500
C13 H13 . 0.9500
C14 H14 . 0.9500
C15 C16 . 1.528(7)
C15 H15A . 0.9900
C15 H15B . 0.9900
C16 H16A . 0.9900
C16 H16B . 0.9900
C17 C18 2_676 1.517(7)
C17 H17A . 0.9900
C17 H17B . 0.9900
C18 C17 2_676 1.517(7)
C18 H18A . 0.9900
C18 H18B . 0.9900
C21 H21A . 0.9800
C21 H21B . 0.9800
C21 H21C . 0.9800
C23 H23 . 0.9500
C24 H24A . 0.9800
C24 H24B . 0.9800
C24 H24C . 0.9800

loop_
_geom_hbond_atom_site_label_D
_geom_hbond_atom_site_label_H
_geom_hbond_atom_site_label_A
_geom_hbond_site_symmetry_A
_geom_hbond_distance_DH
_geom_hbond_distance_HA
_geom_hbond_distance_DA
_geom_hbond_angle_DHA
C14 H14 O5 . 0.95 2.32 3.257(7) 166.9
C18 H18A O5 2_576 0.99 2.39 3.201(7) 138.2
